data_7129891
loop_
_publ_author_name
'YAO, HUI'
'Zhou, Meijuan'
'Yu, Xiaolong'
'Bai, Ming'

_publ_section_title
;
 Effect of solvation on aggregation-induced luminescence of
 tetraphenylethene derivatives
;
_journal_name_full 'Chemical Communications'
_journal_paper_doi 10.1039/D2CC00722C
_journal_year 2022
_chemical_formula_sum 'C26 H22 N2'
_chemical_formula_weight 362.45
_space_group_crystal_system triclinic
_space_group_IT_number 2
_space_group_name_Hall '-P 1'
_space_group_name_H-M_alt 'P -1'
_atom_sites_solution_hydrogens geom
_audit_creation_method SHELXL-2018/1
_audit_update_record
;
2021-11-02 deposited with the CCDC.	2022-03-22 downloaded from the CCDC.
;
_cell_angle_alpha 70.240(6)
_cell_angle_beta 75.746(6)
_cell_angle_gamma 83.129(5)
_cell_formula_units_Z 2
_cell_length_a 9.1788(6)
_cell_length_b 9.5316(6)
_cell_length_c 12.5301(9)
_cell_measurement_reflns_used 4696
_cell_measurement_temperature 293(2)
_cell_measurement_theta_max 70.3450
_cell_measurement_theta_min 4.9610
_cell_volume 999.13(12)
_computing_structure_refinement 'SHELXL-2018/1 (Sheldrick, 2018)'
_diffrn_ambient_temperature 293(2)
_diffrn_measured_fraction_theta_full 0.997
_diffrn_measured_fraction_theta_max 0.972
_diffrn_measurement_device_type 'SuperNova, Dual, Cu at home/near, Eos'
_diffrn_radiation_type CuK\a
_diffrn_radiation_wavelength 1.54184
_diffrn_reflns_av_R_equivalents 0.0221
_diffrn_reflns_av_unetI/netI 0.0229
_diffrn_reflns_Laue_measured_fraction_full 0.997
_diffrn_reflns_Laue_measured_fraction_max 0.972
_diffrn_reflns_limit_h_max 11
_diffrn_reflns_limit_h_min -8
_diffrn_reflns_limit_k_max 11
_diffrn_reflns_limit_k_min -11
_diffrn_reflns_limit_l_max 15
_diffrn_reflns_limit_l_min -15
_diffrn_reflns_number 8074
_diffrn_reflns_point_group_measured_fraction_full 0.997
_diffrn_reflns_point_group_measured_fraction_max 0.972
_diffrn_reflns_theta_full 67.684
_diffrn_reflns_theta_max 70.990
_diffrn_reflns_theta_min 3.843
_exptl_absorpt_coefficient_mu 0.540
_exptl_crystal_colour colorless
_exptl_crystal_density_diffrn 1.205
_exptl_crystal_description bloc
_exptl_crystal_F_000 384
_refine_diff_density_max 0.405
_refine_diff_density_min -0.280
_refine_diff_density_rms 0.044
_refine_ls_extinction_method none
_refine_ls_goodness_of_fit_ref 1.044
_refine_ls_hydrogen_treatment constr
_refine_ls_matrix_type full
_refine_ls_number_parameters 253
_refine_ls_number_reflns 3755
_refine_ls_number_restraints 0
_refine_ls_restrained_S_all 1.044
_refine_ls_R_factor_all 0.0660
_refine_ls_R_factor_gt 0.0586
_refine_ls_shift/su_max 0.005
_refine_ls_shift/su_mean 0.001
_refine_ls_structure_factor_coef Fsqd
_refine_ls_weighting_details 'w=1/[\s^2^(Fo^2^)+(0.1017P)^2^+0.2260P] where P=(Fo^2^+2Fc^2^)/3'
_refine_ls_weighting_scheme calc
_refine_ls_wR_factor_gt 0.1708
_refine_ls_wR_factor_ref 0.1812
_reflns_Friedel_coverage 0.000
_reflns_number_gt 3176
_reflns_number_total 3755
_reflns_threshold_expression 'I > 2\s(I)'
_cod_data_source_file d2cc00722c3.cif
_cod_data_source_block wrm-1
_cod_original_cell_volume 999.12(12)
_cod_database_code 7129891
_shelx_shelxl_version_number 2018/1
_shelx_space_group_comment
;
The symmetry employed for this shelxl refinement is uniquely defined
by the following loop, which should always be used as a source of
symmetry information in preference to the above space-group names.
They are only intended as comments.
;

loop_
_space_group_symop_operation_xyz
'x, y, z'
'-x, -y, -z'

loop_
_atom_site_label
_atom_site_type_symbol
_atom_site_fract_x
_atom_site_fract_y
_atom_site_fract_z
_atom_site_U_iso_or_equiv
_atom_site_adp_type
_atom_site_occupancy
_atom_site_site_symmetry_order
_atom_site_calc_flag
_atom_site_refinement_flags_posn
_atom_site_refinement_flags_adp
_atom_site_refinement_flags_occupancy
_atom_site_disorder_assembly
_atom_site_disorder_group
C1 C 0.68655(18) 0.65517(17) 0.15183(14) 0.0466(4) Uani 1 1 d . . . . .
C2 C 0.53166(18) 0.61274(17) 0.22280(14) 0.0450(4) Uani 1 1 d . . . . .
C3 C 0.48754(18) 0.47061(18) 0.27147(15) 0.0477(4) Uani 1 1 d . . . . .
C4 C 0.7309(2) 0.3272(2) 0.29923(16) 0.0538(4) Uani 1 1 d . . . . .
H4 H 0.759309 0.402171 0.321041 0.065 Uiso 1 1 calc R U . . .
C5 C 0.32915(19) 0.43226(19) 0.33216(15) 0.0501(4) Uani 1 1 d . . . . .
C6 C 0.7711(2) 0.7360(2) 0.18726(18) 0.0566(4) Uani 1 1 d . . . . .
H6 H 0.730179 0.760694 0.254556 0.068 Uiso 1 1 calc R U . . .
C7 C 0.2087(2) 0.5041(2) 0.28463(17) 0.0551(4) Uani 1 1 d . . . . .
H7 H 0.226300 0.580218 0.213642 0.066 Uiso 1 1 calc R U . . .
C8 C 0.5935(2) 0.34039(17) 0.26869(15) 0.0498(4) Uani 1 1 d . . . . .
N9 N 0.6653(2) 0.5520(2) 0.00422(16) 0.0786(6) Uani 1 1 d . . . . .
H9A H 0.702272 0.537780 -0.061560 0.094 Uiso 1 1 calc R U . . .
H9B H 0.576504 0.523422 0.042148 0.094 Uiso 1 1 calc R U . . .
C10 C 0.42995(18) 0.74153(18) 0.24018(15) 0.0490(4) Uani 1 1 d . . . . .
C11 C 0.7490(2) 0.62096(19) 0.04913(16) 0.0554(4) Uani 1 1 d . . . . .
N12 N 0.4004(3) 0.8219(3) 0.04468(19) 0.0941(7) Uani 1 1 d . . . . .
H12A H 0.449122 0.742525 0.035293 0.113 Uiso 1 1 calc R U . . .
H12B H 0.367091 0.886318 -0.011822 0.113 Uiso 1 1 calc R U . . .
C13 C 0.3897(2) 0.7622(2) 0.34899(19) 0.0637(5) Uani 1 1 d . . . . .
H13 H 0.422777 0.692207 0.411425 0.076 Uiso 1 1 calc R U . . .
C14 C 0.3762(2) 0.8455(2) 0.14827(18) 0.0617(5) Uani 1 1 d . . . . .
C15 C 0.8263(2) 0.2033(2) 0.29759(18) 0.0660(5) Uani 1 1 d . . . . .
H15 H 0.918260 0.196110 0.318116 0.079 Uiso 1 1 calc R U . . .
C16 C 0.9742(2) 0.7450(2) 0.0257(2) 0.0750(6) Uani 1 1 d . . . . .
H16 H 1.070589 0.773742 -0.016148 0.090 Uiso 1 1 calc R U . . .
C17 C 0.9135(2) 0.7805(2) 0.1257(2) 0.0713(6) Uani 1 1 d . . . . .
H17 H 0.968012 0.833938 0.151502 0.086 Uiso 1 1 calc R U . . .
C18 C 0.8930(2) 0.6672(2) -0.01249(18) 0.0688(6) Uani 1 1 d . . . . .
H18 H 0.934746 0.644938 -0.080728 0.083 Uiso 1 1 calc R U . . .
C19 C 0.0636(2) 0.4650(3) 0.3402(2) 0.0733(6) Uani 1 1 d . . . . .
H19 H -0.015656 0.514621 0.306528 0.088 Uiso 1 1 calc R U . . .
C20 C 0.2980(3) 0.3176(2) 0.43694(19) 0.0713(6) Uani 1 1 d . . . . .
H20 H 0.376593 0.265167 0.470230 0.086 Uiso 1 1 calc R U . . .
C21 C 0.5527(3) 0.2239(2) 0.2394(2) 0.0684(6) Uani 1 1 d . . . . .
H21 H 0.459739 0.228941 0.220873 0.082 Uiso 1 1 calc R U . . .
C22 C 0.3021(3) 0.8840(3) 0.3659(3) 0.0853(8) Uani 1 1 d . . . . .
H22 H 0.278643 0.897439 0.438434 0.102 Uiso 1 1 calc R U . . .
C23 C 0.7864(3) 0.0916(2) 0.26608(19) 0.0715(6) Uani 1 1 d . . . . .
H23 H 0.851808 0.009710 0.263791 0.086 Uiso 1 1 calc R U . . .
C24 C 0.2855(3) 0.9674(2) 0.1676(3) 0.0864(8) Uani 1 1 d . . . . .
H24 H 0.248836 1.037233 0.106938 0.104 Uiso 1 1 calc R U . . .
C25 C 0.0346(3) 0.3535(3) 0.4451(2) 0.0812(7) Uani 1 1 d . . . . .
H25 H -0.063902 0.328241 0.483330 0.097 Uiso 1 1 calc R U . . .
C26 C 0.1510(3) 0.2804(3) 0.4925(2) 0.0851(7) Uani 1 1 d . . . . .
H26 H 0.131979 0.204102 0.563385 0.102 Uiso 1 1 calc R U . . .
C27 C 0.6491(3) 0.1012(2) 0.2378(2) 0.0768(6) Uani 1 1 d . . . . .
H27 H 0.620973 0.024717 0.217490 0.092 Uiso 1 1 calc R U . . .
C28 C 0.2504(3) 0.9843(3) 0.2755(3) 0.0945(9) Uani 1 1 d . . . . .
H28 H 0.190105 1.065852 0.287012 0.113 Uiso 1 1 calc R U . . .

loop_
_atom_site_aniso_label
_atom_site_aniso_U_11
_atom_site_aniso_U_22
_atom_site_aniso_U_33
_atom_site_aniso_U_23
_atom_site_aniso_U_13
_atom_site_aniso_U_12
C1 0.0445(8) 0.0360(8) 0.0529(9) -0.0091(6) -0.0071(7) -0.0006(6)
C2 0.0432(8) 0.0414(8) 0.0505(8) -0.0131(7) -0.0118(7) -0.0034(6)
C3 0.0459(9) 0.0433(8) 0.0542(9) -0.0119(7) -0.0157(7) -0.0044(7)
C4 0.0520(9) 0.0454(9) 0.0623(10) -0.0135(8) -0.0146(8) -0.0017(7)
C5 0.0487(9) 0.0453(9) 0.0550(9) -0.0113(7) -0.0129(7) -0.0086(7)
C6 0.0487(9) 0.0483(9) 0.0717(11) -0.0208(8) -0.0077(8) -0.0053(7)
C7 0.0491(9) 0.0523(10) 0.0621(10) -0.0103(8) -0.0162(8) -0.0102(7)
C8 0.0514(9) 0.0379(8) 0.0572(9) -0.0093(7) -0.0141(7) -0.0039(7)
N9 0.0883(13) 0.0903(14) 0.0634(10) -0.0347(10) -0.0102(9) -0.0107(11)
C10 0.0399(8) 0.0400(8) 0.0614(10) -0.0121(7) -0.0043(7) -0.0064(6)
C11 0.0597(11) 0.0446(9) 0.0551(10) -0.0117(7) -0.0074(8) 0.0004(8)
N12 0.1045(17) 0.0912(15) 0.0730(13) -0.0053(11) -0.0318(12) 0.0105(12)
C13 0.0564(11) 0.0596(11) 0.0715(12) -0.0272(9) 0.0056(9) -0.0112(9)
C14 0.0546(10) 0.0481(10) 0.0720(12) -0.0061(9) -0.0133(9) -0.0029(8)
C15 0.0588(11) 0.0613(11) 0.0695(12) -0.0129(9) -0.0163(9) 0.0102(9)
C16 0.0489(10) 0.0637(12) 0.0897(15) -0.0096(11) 0.0062(10) -0.0061(9)
C17 0.0524(11) 0.0608(12) 0.0983(16) -0.0249(11) -0.0086(10) -0.0124(9)
C18 0.0662(12) 0.0594(11) 0.0620(11) -0.0125(9) 0.0057(9) 0.0058(9)
C19 0.0496(11) 0.0766(14) 0.0901(15) -0.0164(12) -0.0190(10) -0.0126(10)
C20 0.0666(12) 0.0704(13) 0.0652(12) 0.0027(10) -0.0219(10) -0.0153(10)
C21 0.0747(13) 0.0468(10) 0.0909(15) -0.0205(10) -0.0324(11) -0.0040(9)
C22 0.0707(14) 0.0734(15) 0.1049(18) -0.0449(14) 0.0205(13) -0.0116(12)
C23 0.0870(15) 0.0466(10) 0.0697(12) -0.0135(9) -0.0130(11) 0.0147(10)
C24 0.0625(13) 0.0485(11) 0.127(2) -0.0023(13) -0.0225(14) 0.0029(9)
C25 0.0560(12) 0.0966(17) 0.0811(15) -0.0159(13) -0.0032(10) -0.0282(12)
C26 0.0798(15) 0.0910(17) 0.0640(13) 0.0055(11) -0.0078(11) -0.0334(13)
C27 0.1047(18) 0.0423(10) 0.0884(15) -0.0226(10) -0.0293(13) 0.0005(10)
C28 0.0604(13) 0.0622(14) 0.145(3) -0.0411(16) 0.0171(15) -0.0002(11)

loop_
_atom_type_symbol
_atom_type_description
_atom_type_scat_dispersion_real
_atom_type_scat_dispersion_imag
_atom_type_scat_source
C C 0.0181 0.0091 'International Tables Vol C Tables 4.2.6.8 and 6.1.1.4'
H H 0.0000 0.0000 'International Tables Vol C Tables 4.2.6.8 and 6.1.1.4'
N N 0.0311 0.0180 'International Tables Vol C Tables 4.2.6.8 and 6.1.1.4'

loop_
_geom_angle_atom_site_label_1
_geom_angle_atom_site_label_2
_geom_angle_atom_site_label_3
_geom_angle
_geom_angle_site_symmetry_1
_geom_angle_site_symmetry_3
_geom_angle_publ_flag
C6 C1 C11 118.22(16) . . ?
C6 C1 C2 118.74(15) . . ?
C11 C1 C2 123.01(15) . . ?
C3 C2 C10 122.00(15) . . ?
C3 C2 C1 123.71(15) . . ?
C10 C2 C1 114.24(13) . . ?
C2 C3 C8 122.49(15) . . ?
C2 C3 C5 122.59(15) . . ?
C8 C3 C5 114.92(14) . . ?
C8 C4 C15 120.59(18) . . ?
C7 C5 C20 117.48(17) . . ?
C7 C5 C3 121.91(15) . . ?
C20 C5 C3 120.55(16) . . ?
C17 C6 C1 122.06(19) . . ?
C19 C7 C5 121.24(18) . . ?
C4 C8 C21 118.14(17) . . ?
C4 C8 C3 121.90(15) . . ?
C21 C8 C3 119.90(16) . . ?
C14 C10 C13 118.52(18) . . ?
C14 C10 C2 121.10(17) . . ?
C13 C10 C2 120.36(16) . . ?
N9 C11 C18 119.92(18) . . ?
N9 C11 C1 120.80(17) . . ?
C18 C11 C1 119.11(18) . . ?
C22 C13 C10 121.5(2) . . ?
N12 C14 C10 120.29(19) . . ?
N12 C14 C24 120.3(2) . . ?
C10 C14 C24 119.1(2) . . ?
C23 C15 C4 120.7(2) . . ?
C18 C16 C17 120.21(19) . . ?
C16 C17 C6 119.2(2) . . ?
C16 C18 C11 121.22(19) . . ?
C25 C19 C7 120.5(2) . . ?
C26 C20 C5 120.6(2) . . ?
C27 C21 C8 120.7(2) . . ?
C28 C22 C13 119.3(3) . . ?
C15 C23 C27 119.61(19) . . ?
C28 C24 C14 120.4(2) . . ?
C26 C25 C19 119.2(2) . . ?
C25 C26 C20 120.9(2) . . ?
C23 C27 C21 120.3(2) . . ?
C22 C28 C24 121.1(2) . . ?

loop_
_geom_bond_atom_site_label_1
_geom_bond_atom_site_label_2
_geom_bond_distance
_geom_bond_site_symmetry_2
_geom_bond_publ_flag
C1 C6 1.391(2) . ?
C1 C11 1.402(2) . ?
C1 C2 1.499(2) . ?
C2 C3 1.350(2) . ?
C2 C10 1.494(2) . ?
C3 C8 1.487(2) . ?
C3 C5 1.490(2) . ?
C4 C8 1.385(2) . ?
C4 C15 1.386(3) . ?
C5 C7 1.383(3) . ?
C5 C20 1.385(3) . ?
C6 C17 1.378(3) . ?
C7 C19 1.372(3) . ?
C8 C21 1.396(3) . ?
N9 C11 1.386(3) . ?
C10 C14 1.393(3) . ?
C10 C13 1.397(3) . ?
C11 C18 1.395(3) . ?
N12 C14 1.352(3) . ?
C13 C22 1.378(3) . ?
C14 C24 1.401(3) . ?
C15 C23 1.368(3) . ?
C16 C18 1.372(3) . ?
C16 C17 1.377(3) . ?
C19 C25 1.371(3) . ?
C20 C26 1.384(3) . ?
C21 C27 1.383(3) . ?
C22 C28 1.359(4) . ?
C23 C27 1.376(4) . ?
C24 C28 1.369(4) . ?
C25 C26 1.355(4) . ?
